data_2008377
loop_
_publ_author_name
'Bats, Jan W.'
'Grundl, Marc A.'
'Hashmi, A. Stephen K.'

_publ_section_title
;
 1-Acetyl-2-(3,3-dimethyl-2-butylidene)hydrazine: a monoclinic crystal
 structure with local orthorhombic pseudosymmetry
;
_journal_issue 4
_journal_name_full 'Acta Crystallographica Section C'
_journal_page_first 689
_journal_page_last 691
_journal_paper_doi 10.1107/S0108270198015157
_journal_volume 55
_journal_year 1999
_chemical_formula_sum 'C8 H16 N2 O'
_chemical_formula_weight 156.23
_chemical_name_systematic
;
1-Acetyl-2-(3,3-dimethyl-2-butylidene)hydrazine.
;
_space_group_IT_number 14
_symmetry_cell_setting monoclinic
_symmetry_space_group_name_Hall '-P 2ybc'
_symmetry_space_group_name_H-M 'P 1 21/c 1'
_atom_type_scat_source International_Tables_for_Xray_Crystallography_(Vol.IV)
_cell_angle_alpha 90.00
_cell_angle_beta 94.049(11)
_cell_angle_gamma 90.00
_cell_formula_units_Z 8
_cell_length_a 12.5516(15)
_cell_length_b 7.6362(7)
_cell_length_c 19.828(2)
_cell_measurement_reflns_used 261
_cell_measurement_temperature 134
_cell_measurement_theta_max 23
_cell_measurement_theta_min 3
_cell_volume 1895.7(3)
_computing_cell_refinement SMART
_computing_data_collection 'SMART (Siemens, 1995)'
_computing_data_reduction 'SAINT (Siemens, 1995)'
_computing_molecular_graphics 'XP in SHELXTL'
_computing_publication_material 'CIF in MolEN'
_computing_structure_refinement 'LSFM in MolEN (Fair, 1990)'
_computing_structure_solution 'SHELXS in SHELXTL (Sheldrick, 1996a)'
_diffrn_measurement_device SIEMENS_SMART
_diffrn_measurement_method \w
_diffrn_radiation_type Mo-K\a
_diffrn_radiation_wavelength 0.71073
_diffrn_reflns_av_R_equivalents 0.028
_diffrn_reflns_limit_h_max 16
_diffrn_reflns_limit_h_min -17
_diffrn_reflns_limit_k_max 10
_diffrn_reflns_limit_k_min -10
_diffrn_reflns_limit_l_max 26
_diffrn_reflns_limit_l_min -27
_diffrn_reflns_number 31151
_diffrn_reflns_theta_max 30.13
_diffrn_standards_decay_% 0.00
_diffrn_standards_interval_time 540
_diffrn_standards_number 365
_exptl_absorpt_coefficient_mu 0.073
_exptl_absorpt_correction_T_max 1.000
_exptl_absorpt_correction_T_min 0.861
_exptl_absorpt_correction_type 'empirical (SADABS; Sheldrick,1996b)'
_exptl_absorpt_process_details '(see experimental section)'
_exptl_crystal_colour colourless
_exptl_crystal_density_diffrn 1.095
_exptl_crystal_density_meas ?
_exptl_crystal_description thick_plate
_exptl_crystal_F_000 688
_exptl_crystal_size_max 1.00
_exptl_crystal_size_mid 0.65
_exptl_crystal_size_min 0.20
_refine_diff_density_max 0.3552
_refine_diff_density_min -0.192
_refine_ls_extinction_coef '2.5(4) \\times 10^-6^'
_refine_ls_extinction_method 'isotropic (MolEN; Fair, 1990)'
_refine_ls_goodness_of_fit_obs 1.283
_refine_ls_hydrogen_treatment H_atoms_refined_isotropically
_refine_ls_number_parameters 328
_refine_ls_number_reflns 4935
_refine_ls_R_factor_obs 0.063
_refine_ls_shift/su_max 0.010
_refine_ls_structure_factor_coef F
_refine_ls_weighting_details 'w = 4Fo^2^/ (\s^2^(Fo^2^) + 0.0009 Fo^4^)'
_refine_ls_weighting_scheme calc
_refine_ls_wR_factor_obs 0.053
_reflns_number_observed 4935
_reflns_number_total 5043
_reflns_observed_criterion I>0
_cod_data_source_file ka1301.cif
_cod_data_source_block MAG6
_cod_depositor_comments
;
The following automatic conversions were performed:

'_exptl_crystal_density_meas' value 'not measured' was changed to '?'
- the value is perceived as not measured.

Automatic conversion script
Id: cif_fix_values 3008 2015-01-20 13:52:24Z robertas 

The following automatic conversions were performed:

'_refine_ls_weighting_scheme' value '4Fo^2^/ (\s^2^(Fo^2^) + 0.0009
Fo^4^)' was changed to 'calc'. New tag '_refine_ls_weighting_details'
was created. The value of the new tag was set to 'w = 4Fo^2^/
(\s^2^(Fo^2^) + 0.0009 Fo^4^)'.

Automatic conversion script
Id: cif_fix_values 3143 2015-03-26 13:38:13Z robertas 
;
_cod_original_cell_volume 1895.7(4)
_cod_original_sg_symbol_H-M 'P 21/c'
_cod_database_code 2008377

loop_
_symmetry_equiv_pos_as_xyz
'x, y, z'
'-x, y+1/2, -z+1/2'
'-x, -y, -z'
'x, -y-1/2, z-1/2'

loop_
_atom_site_aniso_label
_atom_site_aniso_U_11
_atom_site_aniso_U_22
_atom_site_aniso_U_33
_atom_site_aniso_U_12
_atom_site_aniso_U_13
_atom_site_aniso_U_23
O1 0.0240(4) 0.0231(4) 0.0324(4) -0.0007(4) -0.0003(3) -0.0065(4)
O2 0.0245(4) 0.0218(4) 0.0338(4) 0.0002(4) 0.0021(4) -0.0066(4)
N1 0.0235(4) 0.0230(5) 0.0254(4) -0.0020(4) 0.0042(4) -0.0070(4)
N2 0.0261(5) 0.0200(5) 0.0219(4) -0.0001(4) -0.0002(4) -0.0037(4)
N3 0.0225(4) 0.0219(5) 0.0257(4) 0.0013(4) -0.0020(4) -0.0060(4)
N4 0.0251(4) 0.0195(5) 0.0226(4) -0.0001(4) 0.0013(4) -0.0028(4)
C1 0.0268(6) 0.0276(6) 0.0336(6) -0.0027(5) 0.0066(5) -0.0070(6)
C2 0.0221(5) 0.0200(6) 0.0240(5) 0.0019(5) -0.0023(4) 0.0014(5)
C3 0.0228(5) 0.0210(6) 0.0229(5) 0.0021(5) -0.0014(4) 0.0004(5)
C4 0.0280(6) 0.0312(7) 0.0323(6) -0.0056(6) 0.0071(5) -0.0091(6)
C5 0.0248(5) 0.0203(6) 0.0238(5) -0.0008(5) -0.0020(5) -0.0018(5)
C6 0.0318(7) 0.0393(8) 0.0423(7) 0.0035(6) -0.0101(6) -0.0094(7)
C7 0.0438(7) 0.0227(6) 0.0308(6) 0.0012(6) -0.0014(6) -0.0002(6)
C8 0.0441(7) 0.0303(7) 0.0269(6) -0.0071(6) 0.0059(6) -0.0070(6)
C9 0.0258(6) 0.0280(7) 0.0388(6) 0.0035(6) -0.0048(5) -0.0090(6)
C10 0.0223(5) 0.0193(6) 0.0247(5) -0.0022(5) 0.0022(4) 0.0015(5)
C11 0.0222(5) 0.0202(6) 0.0226(5) -0.0016(5) 0.0009(4) -0.0010(5)
C12 0.0283(6) 0.0330(7) 0.0377(6) 0.0071(6) -0.0092(5) -0.0111(6)
C13 0.0247(5) 0.0203(6) 0.0230(5) -0.0002(5) 0.0027(4) -0.0013(5)
C14 0.0377(7) 0.0334(8) 0.0451(7) -0.0016(6) 0.0169(6) -0.0061(6)
C15 0.0435(7) 0.0225(6) 0.0272(5) 0.0026(6) 0.0023(5) -0.0004(6)
C16 0.0397(7) 0.0277(7) 0.0248(6) 0.0038(6) -0.0059(5) -0.0070(5)

loop_
_atom_site_label
_atom_site_fract_x
_atom_site_fract_y
_atom_site_fract_z
_atom_site_U_iso_or_equiv
_atom_site_thermal_displace_type
_atom_site_calc_flag
O1 0.37142(7) 0.46670(10) 0.02253(4) 0.0262(4) Uani ?
O2 0.13357(6) 0.96600(10) 0.02472(4) 0.0262(4) Uani ?
N1 0.47236(8) 0.68970(10) 0.06322(5) 0.0239(5) Uani ?
N2 0.48934(8) 0.82120(10) 0.11135(5) 0.0225(5) Uani ?
N3 0.04106(8) 1.18920(10) 0.06493(5) 0.0233(5) Uani ?
N4 0.03536(8) 1.32400(10) 0.11143(5) 0.0223(5) Uani ?
C1 0.29870(10) 0.6400(2) 0.10845(6) 0.0292(6) Uani ?
C2 0.38300(9) 0.5910(2) 0.06219(6) 0.0220(5) Uani ?
C3 0.56793(9) 0.9249(2) 0.10432(6) 0.0222(5) Uani ?
C4 0.63830(10) 0.9159(2) 0.04630(7) 0.0305(6) Uani ?
C5 0.58900(10) 1.0662(2) 0.15804(6) 0.0229(5) Uani ?
C6 0.70510(10) 1.0507(2) 0.18759(7) 0.0375(7) Uani ?
C7 0.57220(10) 1.2473(2) 0.12536(6) 0.0313(6) Uani ?
C8 0.51490(10) 1.0472(2) 0.21524(6) 0.0330(7) Uani ?
C9 0.22530(10) 1.1401(2) 0.11051(7) 0.0304(6) Uani ?
C10 0.13054(9) 1.0905(2) 0.06412(6) 0.0220(5) Uani ?
C11 -0.04641(9) 1.4248(2) 0.10477(6) 0.0216(5) Uani ?
C12 -0.13240(10) 1.4085(2) 0.04829(7) 0.0328(6) Uani ?
C13 -0.05429(9) 1.5713(2) 0.15634(6) 0.0226(5) Uani ?
C14 -0.15880(10) 1.5507(2) 0.19134(7) 0.0384(7) Uani ?
C15 -0.05420(10) 1.7486(2) 0.11970(6) 0.0298(6) Uani ?
C16 0.03960(10) 1.5668(2) 0.20969(6) 0.0301(6) Uani ?
H1B 0.2500(10) 0.546(2) 0.1140(8) 0.055(5) Uiso ?
H1A 0.2550(10) 0.736(2) 0.0878(8) 0.068(5) Uiso ?
H01 0.5220(10) 0.656(2) 0.0362(6) 0.031(4) Uiso ?
H1C 0.3290(10) 0.682(2) 0.1512(7) 0.050(4) Uiso ?
H03 -0.0130(10) 1.155(2) 0.0359(7) 0.037(4) Uiso ?
H4B 0.6870(10) 1.006(2) 0.0452(7) 0.047(4) Uiso ?
H4A 0.6820(10) 0.807(2) 0.0488(7) 0.044(4) Uiso ?
H4C 0.5960(10) 0.916(2) 0.0031(8) 0.052(5) Uiso ?
H6A 0.7190(10) 1.146(2) 0.2236(7) 0.037(4) Uiso ?
H6C 0.7170(10) 0.931(2) 0.2106(7) 0.049(5) Uiso ?
H6B 0.7580(10) 1.068(2) 0.1521(8) 0.053(5) Uiso ?
H7B 0.5890(10) 1.344(2) 0.1599(7) 0.039(4) Uiso ?
H7C 0.4970(10) 1.260(2) 0.1070(7) 0.050(4) Uiso ?
H7A 0.6180(10) 1.265(2) 0.0879(7) 0.047(4) Uiso ?
H8B 0.5320(10) 1.140(2) 0.2509(7) 0.038(4) Uiso ?
H8A 0.5260(10) 0.930(2) 0.2387(7) 0.050(5) Uiso ?
H8C 0.4380(10) 1.061(2) 0.2003(8) 0.052(5) Uiso ?
H9A 0.2760(10) 1.045(2) 0.1119(8) 0.050(5) Uiso ?
H9C 0.2050(10) 1.179(2) 0.1525(8) 0.064(5) Uiso ?
H9B 0.2610(10) 1.240(3) 0.0887(9) 0.079(6) Uiso ?
H12B -0.1880(10) 1.497(2) 0.0520(7) 0.049(4) Uiso ?
H12A -0.1720(10) 1.300(2) 0.0514(7) 0.050(4) Uiso ?
H12C -0.1010(10) 1.413(2) 0.0031(8) 0.055(5) Uiso ?
H14C -0.1610(10) 1.651(2) 0.2258(7) 0.053(5) Uiso ?
H14A -0.2220(10) 1.555(2) 0.1589(7) 0.052(5) Uiso ?
H14B -0.1620(10) 1.437(2) 0.2166(7) 0.037(4) Uiso ?
H15B 0.0160(10) 1.763(2) 0.0968(7) 0.053(5) Uiso ?
H15C -0.1130(10) 1.758(2) 0.0866(7) 0.049(4) Uiso ?
H15A -0.0610(10) 1.846(2) 0.1523(6) 0.033(4) Uiso ?
H16C 0.0440(10) 1.453(2) 0.2334(8) 0.054(5) Uiso ?
H16A 0.0300(10) 1.656(2) 0.2433(7) 0.039(4) Uiso ?
H16B 0.1080(10) 1.601(2) 0.1893(8) 0.059(5) Uiso ?

loop_
_geom_angle_atom_site_label_1
_geom_angle_atom_site_label_2
_geom_angle_atom_site_label_3
_geom_angle
N2 N1 C2 120.00(10)
N1 N2 C3 117.00(10)
N4 N3 C10 120.19(9)
N3 N4 C11 117.10(9)
O1 C2 N1 119.90(10)
O1 C2 C1 121.80(10)
N1 C2 C1 118.30(10)
N2 C3 C4 123.70(10)
N2 C3 C5 117.30(10)
C4 C3 C5 119.00(10)
C3 C5 C6 108.90(10)
C3 C5 C7 109.30(10)
C3 C5 C8 111.60(10)
C6 C5 C7 109.20(10)
C6 C5 C8 108.70(10)
C7 C5 C8 109.10(10)
O2 C10 N3 120.00(10)
O2 C10 C9 121.70(10)
N3 C10 C9 118.30(10)
N4 C11 C12 123.60(10)
N4 C11 C13 117.50(10)
C12 C11 C13 118.90(10)
C11 C13 C14 109.10(10)
C11 C13 C15 109.10(10)
C11 C13 C16 111.40(10)
C14 C13 C15 109.40(10)
C14 C13 C16 109.10(10)
C15 C13 C16 108.70(10)

loop_
_geom_bond_atom_site_label_1
_geom_bond_atom_site_label_2
_geom_bond_distance
_geom_bond_publ_flag
O1 C2 1.2350(10) ?
O2 C10 1.2330(10) ?
N1 N2 1.3910(10) ?
N1 C2 1.350(2) ?
N2 C3 1.280(2) ?
N3 N4 1.3870(10) ?
N3 C10 1.353(2) ?
N4 C11 1.282(2) ?
C1 C2 1.496(2) ?
C3 C4 1.500(2) ?
C3 C5 1.526(2) ?
C5 C6 1.536(2) ?
C5 C7 1.536(2) ?
C5 C8 1.523(2) ?
C9 C10 1.499(2) ?
C11 C12 1.504(2) ?
C11 C13 1.524(2) ?
C13 C14 1.535(2) ?
C13 C15 1.536(2) ?
C13 C16 1.527(2) ?

loop_
_geom_hbond_atom_site_label_D
_geom_hbond_atom_site_label_H
_geom_hbond_atom_site_label_A
_geom_hbond_site_symmetry_A
_geom_hbond_distance_DH
_geom_hbond_distance_HA
_geom_hbond_distance_DA
_geom_hbond_angle_DHA
_geom_hbond_publ_flag
N1 H01 O1 3_665 0.890(10) 2.060(10) 2.9380(10) 170.0(10) yes
N3 H03 O2 3_575 0.890(10) 2.080(10) 2.9700(10) 170.0(10) yes

loop_
_geom_torsion_atom_site_label_1
_geom_torsion_atom_site_label_2
_geom_torsion_atom_site_label_3
_geom_torsion_atom_site_label_4
_geom_torsion
C2 N1 N2 C3 -171.00(10)
N2 N1 C2 O1 -175.00(10)
N2 N1 C2 C1 6.8(2)
N1 N2 C3 C4 2.5(2)
N1 N2 C3 C5 -178.30(10)
C10 N3 N4 C11 172.40(10)
N4 N3 C10 O2 176.80(10)
N4 N3 C10 C9 -4.9(2)
N3 N4 C11 C12 -2.6(2)
N3 N4 C11 C13 179.00(10)
N2 C3 C5 C6 124.80(10)
N2 C3 C5 C7 -116.00(10)
N2 C3 C5 C8 4.7(2)
C4 C3 C5 C6 -56.00(10)
C4 C3 C5 C7 63.20(10)
C4 C3 C5 C8 -176.10(10)
N4 C11 C13 C14 -122.10(10)
N4 C11 C13 C15 118.40(10)
N4 C11 C13 C16 -1.60(10)
C12 C11 C13 C14 59.50(10)
C12 C11 C13 C15 -60.00(10)
C12 C11 C13 C16 179.90(10)
